data_7718993
loop_
_publ_author_name
'Pagliaricci, Sara'
'Pagliaricci, Noemi'
'Tombesi, Alessia'
'Pettinari, Claudio'
'Cuccioloni, Massimiliano'
'Juricic, Helena'
'Galindo, Agust&#xed;n'
'Fadaei-Tirani, Farzaneh'
'Pettinari, Riccardo'
'Marchetti, Fabio'

_publ_section_title
;
 Ruthenium(II)-bisdemethoxycurcumin conjugate complexes as potent
 antitumour agents through simultaneous inhibition of 20S proteasome and
 HMG-CoA reductase.
;
_journal_issue 29
_journal_name_full 'Dalton transactions (Cambridge, England : 2003)'
_journal_page_first 11324
_journal_page_last 11336
_journal_paper_doi 10.1039/d5dt01240f
_journal_volume 54
_journal_year 2025
_chemical_formula_moiety 'C41 H45 Cl O6 Ru'
_chemical_formula_sum 'C41 H45 Cl O6 Ru'
_chemical_formula_weight 770.29
_space_group_crystal_system monoclinic
_space_group_IT_number 14
_space_group_name_Hall '-P 2ybc'
_space_group_name_H-M_alt 'P 1 21/c 1'
_atom_sites_solution_hydrogens geom
_atom_sites_solution_primary dual
_atom_sites_solution_secondary difmap
_audit_creation_date 2025-01-10
_audit_creation_method
;
Olex2 1.5
(compiled 2024.02.16 svn.r378c4104 for OlexSys, GUI svn.r6928)
;
_audit_update_record
;
2025-02-17 deposited with the CCDC.	2025-06-30 downloaded from the CCDC.
;
_cell_angle_alpha 90
_cell_angle_beta 103.6285(14)
_cell_angle_gamma 90
_cell_formula_units_Z 4
_cell_length_a 19.0501(3)
_cell_length_b 17.3102(3)
_cell_length_c 11.13310(13)
_cell_measurement_reflns_used 11264
_cell_measurement_temperature 139.99(10)
_cell_measurement_theta_max 73.7560
_cell_measurement_theta_min 2.3840
_cell_volume 3567.89(10)
_computing_cell_refinement 'CrysAlisPro 1.171.43.135a (Rigaku OD, 2024)'
_computing_data_collection 'CrysAlisPro system (CCD 43.131a 64-bit (release 19-07-2024))'
_computing_data_reduction 'CrysAlisPro 1.171.43.135a (Rigaku OD, 2024)'
_computing_molecular_graphics 'Olex2 1.5 (Dolomanov et al., 2009)'
_computing_publication_material 'Olex2 1.5 (Dolomanov et al., 2009)'
_computing_structure_refinement 'ShelXL 2019/3 (Sheldrick, 2015)'
_computing_structure_solution 'ShelXT 2018/2 (Sheldrick, 2015)'
_diffrn_ambient_environment N~2~
_diffrn_ambient_temperature 139.99(10)
_diffrn_detector 'Hybrid Pixel Array Detector'
_diffrn_detector_area_resol_mean 10.0000
_diffrn_detector_type 'HyPix-Arc 150'
_diffrn_measured_fraction_theta_full 1.000
_diffrn_measured_fraction_theta_max 0.972
_diffrn_measurement_details
;
List of Runs (angles in degrees, time in seconds):

  # Type    Start    End  Width  t~exp~   \w     \q     \k     \f   Frames
#--------------------------------------------------------------------------
  1  \w     69.00 103.00   0.50    0.50    --   77.93-125.00 -60.00   68
  2  \w     35.00  94.00   0.50    0.50    --   69.57-125.00-120.00  118
  3  \w     41.00  93.00   0.50    0.50    --   69.57-125.00-180.00  104
  4  \w     80.00 105.00   0.50    0.50    --   77.93-125.00-180.00   50
  5  \w     41.00  72.00   0.50    0.50    --   77.93-125.00-180.00   62
  6  \w     79.00 104.00   0.50    0.50    --   77.93-125.00-150.00   50
  7  \w     69.00 105.00   0.50    0.50    --   77.93-125.00 -90.00   72
  8  \w     40.00  70.00   0.50    0.50    --   77.93 -95.00-150.00   60
  9  \w     37.00  75.00   0.50    0.50    --   66.04 -95.00-180.00   76
 10  \w     41.00  71.00   0.50    0.50    --   77.93 -95.00 -60.00   60
 11  \w     34.00  78.00   0.50    0.50    --   69.57 -95.00  60.00   88
 12  \w     34.00  64.00   0.50    0.50    --   69.57-108.00 137.00   60
 13  \w     30.00  55.00   0.50    0.50    --   66.04-108.00 137.00   50
 14  \w     40.00  72.00   0.50    0.50    --   77.93-108.00 137.00   64
 15  \w     33.00  74.00   0.50    0.50    --   69.57 -95.00  30.00   82
 16  \w     59.00  84.00   0.50    0.50    --   77.93 -95.00 -30.00   50
 17  \w     42.00  87.00   0.50    0.50    --   77.93   0.00 -60.00   90
 18  \w     54.00  79.00   0.50    0.50    --   77.93  15.00 150.00   50
 19  \w     83.00 108.00   0.50    0.50    --   77.93  15.00 150.00   50
 20  \w     56.00 115.00   0.50    0.50    --   77.93  15.00 -60.00  118
 21  \w     48.00 123.00   0.50    0.50    --   77.93  15.00-150.00  150
 22  \w    -80.00 -27.00   0.50    0.50    --  -66.76 108.00-126.00  106
 23  \w    -77.00 -33.00   0.50    0.50    --  -66.76 125.00 -90.00   88
 24  \w    -61.00 -33.00   0.50    0.50    --  -69.34 108.00-126.00   56
 25  \w    -68.00 -35.00   0.50    0.50    --  -69.34   0.00-120.00   66
 26  \w    -72.00 -38.00   0.50    0.50    --  -69.34   0.00-180.00   68
 27  \w    -72.00 -47.00   0.50    0.50    --  -66.76   0.00   0.00   50
 28  \w    -71.00 -33.00   0.50    0.50    --  -69.34   0.00  30.00   76
 29  \w    -70.00 -32.00   0.50    0.50    --  -69.34   0.00  90.00   76
 30  \w   -109.00 -45.00   0.50    0.50    --  -66.76 -15.00 150.00  128
;
_diffrn_measurement_device 'four-circle diffractometer'
_diffrn_measurement_device_type 'XtaLAB Synergy R, DW system, HyPix-Arc 150'
_diffrn_measurement_method '\w scans'
_diffrn_orient_matrix_type 'CrysAlisPro convention (1999,Acta A55,543-557)'
_diffrn_orient_matrix_UB_11 -0.0005858000
_diffrn_orient_matrix_UB_12 0.0862641000
_diffrn_orient_matrix_UB_13 0.0338399000
_diffrn_orient_matrix_UB_21 0.0780761000
_diffrn_orient_matrix_UB_22 0.0081639000
_diffrn_orient_matrix_UB_23 -0.0147627000
_diffrn_orient_matrix_UB_31 -0.0289480000
_diffrn_orient_matrix_UB_32 0.0203791000
_diffrn_orient_matrix_UB_33 -0.1374244000
_diffrn_radiation_monochromator mirror
_diffrn_radiation_probe x-ray
_diffrn_radiation_type 'Cu K\a'
_diffrn_radiation_wavelength 1.54184
_diffrn_reflns_av_R_equivalents 0.0459
_diffrn_reflns_av_unetI/netI 0.0428
_diffrn_reflns_Laue_measured_fraction_full 1.000
_diffrn_reflns_Laue_measured_fraction_max 0.972
_diffrn_reflns_limit_h_max 23
_diffrn_reflns_limit_h_min -23
_diffrn_reflns_limit_k_max 21
_diffrn_reflns_limit_k_min -20
_diffrn_reflns_limit_l_max 10
_diffrn_reflns_limit_l_min -13
_diffrn_reflns_number 34477
_diffrn_reflns_point_group_measured_fraction_full 1.000
_diffrn_reflns_point_group_measured_fraction_max 0.972
_diffrn_reflns_theta_full 67.684
_diffrn_reflns_theta_max 74.678
_diffrn_reflns_theta_min 2.387
_diffrn_source 'Rotating-anode X-ray tube'
_diffrn_source_type 'Rigaku (Cu) X-ray Source'
_exptl_absorpt_coefficient_mu 4.628
_exptl_absorpt_correction_T_max 1.000
_exptl_absorpt_correction_T_min 0.466
_exptl_absorpt_correction_type gaussian
_exptl_absorpt_process_details
;
CrysAlisPro 1.171.43.135a (Rigaku Oxford Diffraction, 2024)
Numerical absorption correction based on Gaussian integration over
a multifaceted crystal model.
Empirical absorption correction using spherical harmonics
as implemented in SCALE3 ABSPACK scaling algorithm
;
_exptl_crystal_colour 'clear light orange'
_exptl_crystal_density_diffrn 1.434
_exptl_crystal_description plate
_exptl_crystal_F_000 1600
_exptl_crystal_size_max 0.32
_exptl_crystal_size_mid 0.04
_exptl_crystal_size_min 0.02
_refine_diff_density_max 0.949
_refine_diff_density_min -0.982
_refine_diff_density_rms 0.074
_refine_ls_extinction_coef 0.00015(3)
_refine_ls_extinction_expression Fc^*^=kFc[1+0.001xFc^2^\l^3^/sin(2\q)]^-1/4^
_refine_ls_extinction_method 'SHELXL-2019/2 (Sheldrick 2019)'
_refine_ls_goodness_of_fit_ref 1.019
_refine_ls_hydrogen_treatment constr
_refine_ls_matrix_type full
_refine_ls_number_parameters 446
_refine_ls_number_reflns 7107
_refine_ls_number_restraints 30
_refine_ls_restrained_S_all 1.026
_refine_ls_R_factor_all 0.0556
_refine_ls_R_factor_gt 0.0415
_refine_ls_shift/su_max 0.001
_refine_ls_shift/su_mean 0.000
_refine_ls_structure_factor_coef Fsqd
_refine_ls_weighting_details 'w=1/[\s^2^(Fo^2^)+(0.0433P)^2^+4.1880P] where P=(Fo^2^+2Fc^2^)/3'
_refine_ls_weighting_scheme calc
_refine_ls_wR_factor_gt 0.0927
_refine_ls_wR_factor_ref 0.0981
_reflns_Friedel_coverage 0.000
_reflns_number_gt 5796
_reflns_number_total 7107
_reflns_threshold_expression 'I > 2\s(I)'
_cod_data_source_file d5dt01240f3.cif
_cod_data_source_block rul1b
_cod_depositor_comments
;
The following automatic conversions were performed:

data item '_exptl_absorpt_correction_type' value 'Gaussian' was
changed to 'gaussian' in accordance with the
/home/data/users/saulius/crontab/automatic-downloads/rss-feeds/RSC/lib/dictionaries/cif_core.dic
dictionary named 'cif_core.dic' version 2.4.2 last updated on
2011-04-26.

Automatic conversion script
Id: cif_fix_values 8170 2020-07-09 18:12:32Z antanas 

 Adding full bibliography for 7718990--7718993.cif.
;
_cod_original_cell_volume 3567.91(10)
_cod_database_code 7718993
_shelx_shelxl_version_number 2019/3
_audit_contact_author 'Farzaneh Fadaei Tirani'
_chemical_oxdiff_formula 'C41 H45 Cl O6 Ru'
_chemical_oxdiff_usercomment 'crystallised from DCM, 2 drops of Hexane, MeOH'
_shelx_space_group_comment
;
The symmetry employed for this shelxl refinement is uniquely defined
by the following loop, which should always be used as a source of
symmetry information in preference to the above space-group names.
They are only intended as comments.
;
_shelx_estimated_absorpt_t_max 0.913
_shelx_estimated_absorpt_t_min 0.319
_olex2_refinement_description
;
1. Fixed Uiso
 At 1.2 times of:
  All C(H) groups, All C(H,H) groups
 At 1.5 times of:
  All C(H,H,H) groups
2. Uiso/Uaniso restraints and constraints
C27 \\sim C31 \\sim C30 \\sim C29 \\sim C28: within 2A with sigma of 0.005 and
sigma for terminal atoms of 0.01 within 2A
3.a Ternary CH refined with riding coordinates:
 C13(H13), C27(H27), C38(H38)
3.b Secondary CH2 refined with riding coordinates:
 C14(H14A,H14B), C15(H15A,H15B), C16(H16A,H16B), C17(H17A,H17B), C28(H28A,
 H28B), C29(H29A,H29B), C30(H30A,H30B), C31(H31A,H31B)
3.c Aromatic/amide H refined with riding coordinates:
 C2(H2), C4(H4), C5(H5), C7(H7), C8(H8), C10(H10), C11(H11), C18(H18),
 C19(H19), C21(H21), C22(H22), C24(H24), C25(H25), C33(H33), C34(H34), C36(H36),
  C37(H37)
3.d Idealised Me refined as rotating group:
 C39(H39A,H39B,H39C), C40(H40A,H40B,H40C), C41(H41A,H41B,H41C)
;
_olex2_submission_special_instructions 'No special instructions were received'
_oxdiff_exptl_absorpt_empirical_details
;
Empirical correction (ABSPACK) includes:
- Absorption correction using spherical harmonics
- Frame scaling
- Detector area scaling
- B-factor correction
;
_oxdiff_exptl_absorpt_empirical_full_max 1.279
_oxdiff_exptl_absorpt_empirical_full_min 0.741

loop_
_space_group_symop_operation_xyz
'x, y, z'
'-x, y+1/2, -z+1/2'
'-x, -y, -z'
'x, -y-1/2, z-1/2'

loop_
_atom_site_label
_atom_site_type_symbol
_atom_site_fract_x
_atom_site_fract_y
_atom_site_fract_z
_atom_site_U_iso_or_equiv
_atom_site_adp_type
_atom_site_occupancy
_atom_site_site_symmetry_order
_atom_site_calc_flag
_atom_site_refinement_flags_posn
_atom_site_refinement_flags_adp
_atom_site_refinement_flags_occupancy
_atom_site_disorder_assembly
_atom_site_disorder_group
Ru1 Ru 0.49008(2) 0.38863(2) 0.83021(2) 0.02339(8) Uani 1 1 d . . . . .
Cl1 Cl 0.50989(5) 0.34054(5) 0.63802(6) 0.0345(2) Uani 1 1 d . . . . .
O1 O 0.41523(12) 0.46202(13) 0.72357(19) 0.0286(5) Uani 1 1 d . . . . .
O2 O 0.56828(12) 0.46964(13) 0.81679(18) 0.0265(5) Uani 1 1 d . . . . .
O3 O 0.90323(13) 0.73945(15) 0.5938(2) 0.0394(6) Uani 1 1 d . . . . .
O4 O 0.92138(17) 0.64860(19) 0.4613(3) 0.0631(9) Uani 1 1 d . . . . .
O5 O 0.03486(13) 0.57997(15) 0.2158(2) 0.0366(6) Uani 1 1 d . . . . .
O6 O 0.00640(14) 0.45558(15) 0.1651(2) 0.0427(6) Uani 1 1 d . . . . .
C1 C 0.42912(17) 0.51335(18) 0.6487(3) 0.0239(6) Uani 1 1 d . . . . .
C2 C 0.49722(17) 0.54111(19) 0.6475(3) 0.0261(7) Uani 1 1 d . . . . .
H2 H 0.500368 0.576677 0.583999 0.031 Uiso 1 1 calc R U . . .
C3 C 0.56201(17) 0.52136(19) 0.7318(3) 0.0240(6) Uani 1 1 d . . . . .
C4 C 0.62998(17) 0.5605(2) 0.7288(3) 0.0277(7) Uani 1 1 d . . . . .
H4 H 0.669410 0.553974 0.798371 0.033 Uiso 1 1 calc R U . . .
C5 C 0.64092(17) 0.60436(19) 0.6368(3) 0.0261(7) Uani 1 1 d . . . . .
H5 H 0.600389 0.613590 0.570099 0.031 Uiso 1 1 calc R U . . .
C6 C 0.70907(18) 0.6396(2) 0.6283(3) 0.0274(7) Uani 1 1 d . . . . .
C7 C 0.77108(18) 0.6386(2) 0.7255(3) 0.0325(7) Uani 1 1 d . . . . .
H7 H 0.769156 0.615212 0.801852 0.039 Uiso 1 1 calc R U . . .
C8 C 0.83487(19) 0.6712(2) 0.7120(3) 0.0361(8) Uani 1 1 d . . . . .
H8 H 0.876614 0.670273 0.778475 0.043 Uiso 1 1 calc R U . . .
C9 C 0.83736(18) 0.7051(2) 0.6012(3) 0.0331(8) Uani 1 1 d . . . . .
C10 C 0.77784(19) 0.7076(2) 0.5037(3) 0.0351(8) Uani 1 1 d . . . . .
H10 H 0.780597 0.731134 0.427915 0.042 Uiso 1 1 calc R U . . .
C11 C 0.71351(18) 0.6750(2) 0.5176(3) 0.0310(7) Uani 1 1 d . . . . .
H11 H 0.671973 0.676861 0.450785 0.037 Uiso 1 1 calc R U . . .
C12 C 0.9431(2) 0.7034(2) 0.5237(3) 0.0367(8) Uani 1 1 d . . . . .
C13 C 1.01624(19) 0.7389(2) 0.5406(3) 0.0361(8) Uani 1 1 d . . . . .
H13 H 1.019291 0.787245 0.590781 0.043 Uiso 1 1 calc R U . . .
C14 C 1.0754(2) 0.6820(3) 0.6032(3) 0.0491(10) Uani 1 1 d . . . . .
H14A H 1.080916 0.681659 0.693862 0.059 Uiso 1 1 calc R U . . .
H14B H 1.063984 0.628951 0.571145 0.059 Uiso 1 1 calc R U . . .
C15 C 1.1439(2) 0.7120(2) 0.5701(3) 0.0418(9) Uani 1 1 d . . . . .
H15A H 1.173458 0.741953 0.639699 0.050 Uiso 1 1 calc R U . . .
H15B H 1.173280 0.668490 0.551182 0.050 Uiso 1 1 calc R U . . .
C16 C 1.11914(19) 0.7636(2) 0.4567(3) 0.0409(9) Uani 1 1 d . . . . .
H16A H 1.141079 0.746481 0.388927 0.049 Uiso 1 1 calc R U . . .
H16B H 1.133105 0.817955 0.477166 0.049 Uiso 1 1 calc R U . . .
C17 C 1.0369(2) 0.7556(2) 0.4187(3) 0.0408(9) Uani 1 1 d . . . . .
H17A H 1.014149 0.803996 0.380881 0.049 Uiso 1 1 calc R U . . .
H17B H 1.022384 0.712649 0.359436 0.049 Uiso 1 1 calc R U . . .
C18 C 0.36677(17) 0.54371(19) 0.5560(3) 0.0261(7) Uani 1 1 d . . . . .
H18 H 0.374065 0.581822 0.498777 0.031 Uiso 1 1 calc R U . . .
C19 C 0.30025(17) 0.51810(19) 0.5519(3) 0.0266(7) Uani 1 1 d . . . . .
H19 H 0.296055 0.484095 0.616870 0.032 Uiso 1 1 calc R U . . .
C20 C 0.23291(17) 0.53497(19) 0.4616(3) 0.0269(7) Uani 1 1 d . . . . .
C21 C 0.22853(18) 0.5825(2) 0.3580(3) 0.0303(7) Uani 1 1 d . . . . .
H21 H 0.270912 0.606148 0.344133 0.036 Uiso 1 1 calc R U . . .
C22 C 0.16258(19) 0.5950(2) 0.2759(3) 0.0321(8) Uani 1 1 d . . . . .
H22 H 0.159658 0.627403 0.206013 0.039 Uiso 1 1 calc R U . . .
C23 C 0.10116(18) 0.5602(2) 0.2960(3) 0.0311(7) Uani 1 1 d . . . . .
C24 C 0.10369(18) 0.5129(2) 0.3960(3) 0.0327(8) Uani 1 1 d . . . . .
H24 H 0.061060 0.489297 0.408952 0.039 Uiso 1 1 calc R U . . .
C25 C 0.16970(18) 0.5004(2) 0.4773(3) 0.0304(7) Uani 1 1 d . . . . .
H25 H 0.171982 0.467240 0.546093 0.036 Uiso 1 1 calc R U . . .
C26 C -0.01140(19) 0.5220(2) 0.1629(3) 0.0344(8) Uani 1 1 d . . . . .
C27 C -0.08563(19) 0.5545(2) 0.1100(3) 0.0400(8) Uani 1 1 d . U . . .
H27 H -0.082142 0.609812 0.086220 0.048 Uiso 1 1 calc R U . . .
C28 C -0.12813(19) 0.5081(2) -0.0002(3) 0.0400(8) Uani 1 1 d . U . . .
H28A H -0.131530 0.536779 -0.078249 0.048 Uiso 1 1 calc R U . . .
H28B H -0.104682 0.457638 -0.005938 0.048 Uiso 1 1 calc R U . . .
C29 C -0.2028(2) 0.4968(3) 0.0249(3) 0.0458(9) Uani 1 1 d . U . . .
H29A H -0.233652 0.542852 -0.000150 0.055 Uiso 1 1 calc R U . . .
H29B H -0.227239 0.450894 -0.018880 0.055 Uiso 1 1 calc R U . . .
C30 C -0.1857(2) 0.4857(3) 0.1623(4) 0.0534(10) Uani 1 1 d . U . . .
H30A H -0.165573 0.433587 0.185460 0.064 Uiso 1 1 calc R U . . .
H30B H -0.229196 0.493019 0.195178 0.064 Uiso 1 1 calc R U . . .
C31 C -0.1303(2) 0.5475(3) 0.2092(4) 0.0557(10) Uani 1 1 d . U . . .
H31A H -0.098924 0.532519 0.289998 0.067 Uiso 1 1 calc R U . . .
H31B H -0.154120 0.597139 0.218918 0.067 Uiso 1 1 calc R U . . .
C32 C 0.55844(18) 0.3377(2) 0.9961(3) 0.0280(7) Uani 1 1 d . . . . .
C33 C 0.51350(19) 0.3960(2) 1.0309(3) 0.0296(7) Uani 1 1 d . . . . .
H33 H 0.535100 0.435575 1.086632 0.036 Uiso 1 1 calc R U . . .
C34 C 0.43847(19) 0.3959(2) 0.9846(3) 0.0313(7) Uani 1 1 d . . . . .
H34 H 0.410320 0.435633 1.008772 0.038 Uiso 1 1 calc R U . . .
C35 C 0.40346(18) 0.3373(2) 0.9018(3) 0.0312(7) Uani 1 1 d . . . . .
C36 C 0.44705(19) 0.2785(2) 0.8700(3) 0.0311(7) Uani 1 1 d . . . . .
H36 H 0.424935 0.237978 0.816873 0.037 Uiso 1 1 calc R U . . .
C37 C 0.52392(19) 0.27855(19) 0.9160(3) 0.0295(7) Uani 1 1 d . . . . .
H37 H 0.551965 0.238438 0.892418 0.035 Uiso 1 1 calc R U . . .
C38 C 0.63928(19) 0.3444(2) 1.0394(3) 0.0341(8) Uani 1 1 d . . . . .
H38 H 0.651567 0.400618 1.040692 0.041 Uiso 1 1 calc R U . . .
C39 C 0.6801(2) 0.3048(3) 0.9561(4) 0.0520(11) Uani 1 1 d . . . . .
H39A H 0.674029 0.248715 0.960784 0.078 Uiso 1 1 calc R U . . .
H39B H 0.731526 0.317743 0.982745 0.078 Uiso 1 1 calc R U . . .
H39C H 0.661342 0.322092 0.870809 0.078 Uiso 1 1 calc R U . . .
C40 C 0.6628(2) 0.3147(3) 1.1728(3) 0.0529(11) Uani 1 1 d . . . . .
H40A H 0.638137 0.344365 1.225653 0.079 Uiso 1 1 calc R U . . .
H40B H 0.715171 0.320908 1.202654 0.079 Uiso 1 1 calc R U . . .
H40C H 0.650164 0.259977 1.175306 0.079 Uiso 1 1 calc R U . . .
C41 C 0.32454(19) 0.3436(2) 0.8414(3) 0.0405(9) Uani 1 1 d . . . . .
H41A H 0.314446 0.394652 0.803225 0.061 Uiso 1 1 calc R U . . .
H41B H 0.296311 0.336681 0.903749 0.061 Uiso 1 1 calc R U . . .
H41C H 0.311260 0.303569 0.777889 0.061 Uiso 1 1 calc R U . . .

loop_
_atom_site_aniso_label
_atom_site_aniso_U_11
_atom_site_aniso_U_22
_atom_site_aniso_U_33
_atom_site_aniso_U_23
_atom_site_aniso_U_13
_atom_site_aniso_U_12
Ru1 0.02737(13) 0.02366(13) 0.01847(12) 0.00181(9) 0.00405(8) -0.00030(11)
Cl1 0.0508(5) 0.0323(4) 0.0205(3) -0.0015(3) 0.0088(3) 0.0048(4)
O1 0.0281(12) 0.0295(12) 0.0277(11) 0.0073(9) 0.0059(9) 0.0002(10)
O2 0.0287(12) 0.0304(12) 0.0198(10) 0.0024(9) 0.0048(8) -0.0001(10)
O3 0.0304(13) 0.0382(15) 0.0532(15) -0.0114(12) 0.0170(11) -0.0094(11)
O4 0.0597(19) 0.064(2) 0.078(2) -0.0416(18) 0.0412(16) -0.0342(17)
O5 0.0291(13) 0.0291(13) 0.0434(13) 0.0011(11) -0.0075(10) 0.0001(11)
O6 0.0373(14) 0.0313(14) 0.0534(15) -0.0043(12) -0.0014(12) 0.0014(12)
C1 0.0276(16) 0.0229(16) 0.0207(14) 0.0007(12) 0.0048(12) 0.0012(13)
C2 0.0291(17) 0.0290(18) 0.0197(14) 0.0019(12) 0.0047(12) -0.0020(14)
C3 0.0272(16) 0.0254(16) 0.0204(14) -0.0003(12) 0.0077(12) -0.0016(13)
C4 0.0258(16) 0.0319(18) 0.0236(15) 0.0015(13) 0.0022(12) -0.0015(14)
C5 0.0258(16) 0.0291(17) 0.0237(14) -0.0018(13) 0.0066(12) -0.0007(14)
C6 0.0287(17) 0.0247(16) 0.0290(16) 0.0003(13) 0.0073(13) 0.0009(14)
C7 0.0304(18) 0.0343(19) 0.0319(16) 0.0021(15) 0.0053(14) -0.0020(15)
C8 0.0312(18) 0.040(2) 0.0348(17) -0.0019(16) 0.0033(14) -0.0033(16)
C9 0.0278(18) 0.0281(18) 0.0456(19) -0.0055(15) 0.0134(15) -0.0056(15)
C10 0.0366(19) 0.037(2) 0.0332(17) 0.0012(15) 0.0107(15) -0.0050(16)
C11 0.0284(17) 0.0316(19) 0.0326(16) 0.0029(14) 0.0065(13) -0.0033(15)
C12 0.037(2) 0.037(2) 0.0407(19) -0.0067(16) 0.0163(16) -0.0059(17)
C13 0.0332(19) 0.035(2) 0.044(2) -0.0112(16) 0.0160(16) -0.0063(16)
C14 0.048(2) 0.062(3) 0.039(2) 0.0041(19) 0.0118(17) 0.004(2)
C15 0.034(2) 0.043(2) 0.047(2) -0.0095(18) 0.0075(16) 0.0050(18)
C16 0.032(2) 0.042(2) 0.050(2) -0.0048(18) 0.0134(17) -0.0018(17)
C17 0.0331(19) 0.042(2) 0.047(2) 0.0124(18) 0.0090(16) -0.0037(17)
C18 0.0295(17) 0.0253(17) 0.0228(14) 0.0002(12) 0.0047(12) 0.0001(14)
C19 0.0304(17) 0.0252(17) 0.0220(14) 0.0001(12) 0.0019(12) 0.0048(14)
C20 0.0281(17) 0.0265(17) 0.0249(15) -0.0032(13) 0.0036(12) 0.0024(14)
C21 0.0268(17) 0.0322(18) 0.0299(16) 0.0006(14) 0.0028(13) -0.0019(14)
C22 0.0355(19) 0.0269(18) 0.0307(16) 0.0043(14) 0.0014(14) 0.0005(14)
C23 0.0278(18) 0.0283(18) 0.0339(17) -0.0032(14) 0.0005(14) 0.0017(14)
C24 0.0260(17) 0.036(2) 0.0350(17) -0.0017(15) 0.0056(14) -0.0015(15)
C25 0.0312(18) 0.0294(18) 0.0294(16) 0.0004(14) 0.0046(13) -0.0003(15)
C26 0.0287(18) 0.037(2) 0.0336(17) 0.0013(15) -0.0013(14) -0.0018(15)
C27 0.0295(17) 0.0426(19) 0.0431(17) -0.0013(16) -0.0014(14) 0.0005(16)
C28 0.0313(17) 0.050(2) 0.0355(16) 0.0006(16) 0.0014(14) -0.0017(16)
C29 0.0349(18) 0.059(2) 0.0419(18) -0.0049(17) 0.0050(15) -0.0076(17)
C30 0.047(2) 0.070(3) 0.0446(19) 0.0018(19) 0.0139(16) 0.003(2)
C31 0.041(2) 0.075(3) 0.0475(19) -0.0187(19) 0.0035(16) 0.011(2)
C32 0.0343(18) 0.0300(18) 0.0184(14) 0.0063(13) 0.0033(12) -0.0017(14)
C33 0.0439(19) 0.0296(18) 0.0159(13) 0.0022(13) 0.0082(13) -0.0014(16)
C34 0.0396(19) 0.036(2) 0.0226(15) 0.0038(14) 0.0161(13) 0.0014(16)
C35 0.0317(18) 0.0350(19) 0.0298(16) 0.0086(14) 0.0128(13) -0.0064(15)
C36 0.0378(19) 0.0267(18) 0.0281(16) 0.0059(14) 0.0063(14) -0.0054(15)
C37 0.0400(19) 0.0225(16) 0.0243(15) 0.0066(13) 0.0041(13) 0.0035(15)
C38 0.0334(19) 0.033(2) 0.0320(17) 0.0050(15) -0.0006(14) 0.0002(16)
C39 0.031(2) 0.068(3) 0.053(2) -0.008(2) 0.0033(17) 0.009(2)
C40 0.048(2) 0.066(3) 0.035(2) 0.014(2) -0.0121(17) -0.004(2)
C41 0.0326(19) 0.043(2) 0.046(2) 0.0113(18) 0.0073(16) -0.0043(17)

loop_
_atom_type_symbol
_atom_type_description
_atom_type_scat_dispersion_real
_atom_type_scat_dispersion_imag
_atom_type_scat_source
C C 0.0181 0.0091 'International Tables Vol C Tables 4.2.6.8 and 6.1.1.4'
H H 0.0000 0.0000 'International Tables Vol C Tables 4.2.6.8 and 6.1.1.4'
Cl Cl 0.3639 0.7018 'International Tables Vol C Tables 4.2.6.8 and 6.1.1.4'
O O 0.0492 0.0322 'International Tables Vol C Tables 4.2.6.8 and 6.1.1.4'
Ru Ru 0.0552 3.2960 'International Tables Vol C Tables 4.2.6.8 and 6.1.1.4'

loop_
_exptl_crystal_face_index_h
_exptl_crystal_face_index_k
_exptl_crystal_face_index_l
_exptl_crystal_face_perp_dist
1 0 0 0.0131
-1 0 0 0.0039
0 0 1 0.1832
0 0 -1 0.1233
0 -1 0 0.0194
0 1 0 0.0233

loop_
_geom_angle_atom_site_label_1
_geom_angle_atom_site_label_2
_geom_angle_atom_site_label_3
_geom_angle
_geom_angle_site_symmetry_1
_geom_angle_site_symmetry_3
_geom_angle_publ_flag
O1 Ru1 Cl1 86.18(6) . . ?
O1 Ru1 O2 87.31(9) . . ?
O1 Ru1 C32 158.50(11) . . ?
O1 Ru1 C33 120.08(11) . . ?
O1 Ru1 C34 92.26(11) . . ?
O1 Ru1 C35 88.93(11) . . ?
O1 Ru1 C36 114.63(11) . . ?
O1 Ru1 C37 152.99(11) . . ?
O2 Ru1 Cl1 84.50(6) . . ?
O2 Ru1 C32 92.21(10) . . ?
O2 Ru1 C33 93.28(11) . . ?
O2 Ru1 C34 118.91(11) . . ?
O2 Ru1 C35 156.58(11) . . ?
O2 Ru1 C36 157.41(11) . . ?
O2 Ru1 C37 118.87(11) . . ?
C32 Ru1 Cl1 115.19(9) . . ?
C32 Ru1 C35 83.00(12) . . ?
C33 Ru1 Cl1 153.58(10) . . ?
C33 Ru1 C32 38.47(12) . . ?
C33 Ru1 C35 68.83(13) . . ?
C34 Ru1 Cl1 156.47(10) . . ?
C34 Ru1 C32 69.21(13) . . ?
C34 Ru1 C33 37.55(13) . . ?
C34 Ru1 C35 38.17(13) . . ?
C35 Ru1 Cl1 118.31(10) . . ?
C36 Ru1 Cl1 91.36(9) . . ?
C36 Ru1 C32 69.47(12) . . ?
C36 Ru1 C33 80.64(13) . . ?
C36 Ru1 C34 67.97(13) . . ?
C36 Ru1 C35 37.88(13) . . ?
C37 Ru1 Cl1 89.71(9) . . ?
C37 Ru1 C32 38.02(12) . . ?
C37 Ru1 C33 68.31(12) . . ?
C37 Ru1 C34 81.08(13) . . ?
C37 Ru1 C35 69.66(13) . . ?
C37 Ru1 C36 38.73(13) . . ?
C1 O1 Ru1 125.3(2) . . ?
C3 O2 Ru1 125.33(19) . . ?
C12 O3 C9 117.7(3) . . ?
C26 O5 C23 119.0(3) . . ?
O1 C1 C2 125.5(3) . . ?
O1 C1 C18 116.4(3) . . ?
C2 C1 C18 118.1(3) . . ?
C1 C2 H2 117.1 . . ?
C1 C2 C3 125.8(3) . . ?
C3 C2 H2 117.1 . . ?
O2 C3 C2 125.1(3) . . ?
O2 C3 C4 114.1(3) . . ?
C2 C3 C4 120.8(3) . . ?
C3 C4 H4 117.3 . . ?
C5 C4 C3 125.4(3) . . ?
C5 C4 H4 117.3 . . ?
C4 C5 H5 116.9 . . ?
C4 C5 C6 126.3(3) . . ?
C6 C5 H5 116.9 . . ?
C7 C6 C5 123.2(3) . . ?
C11 C6 C5 118.7(3) . . ?
C11 C6 C7 118.1(3) . . ?
C6 C7 H7 119.5 . . ?
C8 C7 C6 121.0(3) . . ?
C8 C7 H7 119.5 . . ?
C7 C8 H8 120.4 . . ?
C9 C8 C7 119.3(3) . . ?
C9 C8 H8 120.4 . . ?
C8 C9 O3 116.8(3) . . ?
C10 C9 O3 121.5(3) . . ?
C10 C9 C8 121.7(3) . . ?
C9 C10 H10 120.5 . . ?
C9 C10 C11 119.0(3) . . ?
C11 C10 H10 120.5 . . ?
C6 C11 H11 119.5 . . ?
C10 C11 C6 120.9(3) . . ?
C10 C11 H11 119.5 . . ?
O3 C12 C13 111.7(3) . . ?
O4 C12 O3 122.4(3) . . ?
O4 C12 C13 125.9(3) . . ?
C12 C13 H13 110.1 . . ?
C12 C13 C14 110.9(3) . . ?
C12 C13 C17 113.2(3) . . ?
C14 C13 H13 110.1 . . ?
C17 C13 H13 110.1 . . ?
C17 C13 C14 102.1(3) . . ?
C13 C14 H14A 110.9 . . ?
C13 C14 H14B 110.9 . . ?
H14A C14 H14B 108.9 . . ?
C15 C14 C13 104.4(3) . . ?
C15 C14 H14A 110.9 . . ?
C15 C14 H14B 110.9 . . ?
C14 C15 H15A 110.4 . . ?
C14 C15 H15B 110.4 . . ?
H15A C15 H15B 108.6 . . ?
C16 C15 C14 106.4(3) . . ?
C16 C15 H15A 110.4 . . ?
C16 C15 H15B 110.4 . . ?
C15 C16 H16A 110.6 . . ?
C15 C16 H16B 110.6 . . ?
C15 C16 C17 105.9(3) . . ?
H16A C16 H16B 108.7 . . ?
C17 C16 H16A 110.6 . . ?
C17 C16 H16B 110.6 . . ?
C13 C17 C16 103.5(3) . . ?
C13 C17 H17A 111.1 . . ?
C13 C17 H17B 111.1 . . ?
C16 C17 H17A 111.1 . . ?
C16 C17 H17B 111.1 . . ?
H17A C17 H17B 109.0 . . ?
C1 C18 H18 119.7 . . ?
C19 C18 C1 120.5(3) . . ?
C19 C18 H18 119.7 . . ?
C18 C19 H19 115.5 . . ?
C18 C19 C20 129.1(3) . . ?
C20 C19 H19 115.5 . . ?
C21 C20 C19 123.7(3) . . ?
C25 C20 C19 118.2(3) . . ?
C25 C20 C21 118.0(3) . . ?
C20 C21 H21 119.9 . . ?
C22 C21 C20 120.2(3) . . ?
C22 C21 H21 119.9 . . ?
C21 C22 H22 120.1 . . ?
C23 C22 C21 119.8(3) . . ?
C23 C22 H22 120.1 . . ?
C22 C23 O5 117.4(3) . . ?
C24 C23 O5 120.9(3) . . ?
C24 C23 C22 121.5(3) . . ?
C23 C24 H24 120.8 . . ?
C23 C24 C25 118.5(3) . . ?
C25 C24 H24 120.8 . . ?
C20 C25 H25 119.0 . . ?
C24 C25 C20 122.1(3) . . ?
C24 C25 H25 119.0 . . ?
O5 C26 C27 110.1(3) . . ?
O6 C26 O5 122.9(3) . . ?
O6 C26 C27 127.0(3) . . ?
C26 C27 H27 110.2 . . ?
C26 C27 C28 112.8(3) . . ?
C26 C27 C31 108.4(3) . . ?
C28 C27 H27 110.2 . . ?
C28 C27 C31 104.7(3) . . ?
C31 C27 H27 110.2 . . ?
C27 C28 H28A 110.7 . . ?
C27 C28 H28B 110.7 . . ?
H28A C28 H28B 108.8 . . ?
C29 C28 C27 105.1(3) . . ?
C29 C28 H28A 110.7 . . ?
C29 C28 H28B 110.7 . . ?
C28 C29 H29A 111.3 . . ?
C28 C29 H29B 111.3 . . ?
H29A C29 H29B 109.2 . . ?
C30 C29 C28 102.4(3) . . ?
C30 C29 H29A 111.3 . . ?
C30 C29 H29B 111.3 . . ?
C29 C30 H30A 111.1 . . ?
C29 C30 H30B 111.1 . . ?
C29 C30 C31 103.2(4) . . ?
H30A C30 H30B 109.1 . . ?
C31 C30 H30A 111.1 . . ?
C31 C30 H30B 111.1 . . ?
C27 C31 H31A 110.7 . . ?
C27 C31 H31B 110.7 . . ?
C30 C31 C27 105.4(3) . . ?
C30 C31 H31A 110.7 . . ?
C30 C31 H31B 110.7 . . ?
H31A C31 H31B 108.8 . . ?
C33 C32 Ru1 70.66(17) . . ?
C33 C32 C38 119.3(3) . . ?
C37 C32 Ru1 70.26(17) . . ?
C37 C32 C33 117.5(3) . . ?
C37 C32 C38 123.1(3) . . ?
C38 C32 Ru1 127.0(2) . . ?
Ru1 C33 H33 131.7 . . ?
C32 C33 Ru1 70.87(16) . . ?
C32 C33 H33 119.3 . . ?
C34 C33 Ru1 71.15(17) . . ?
C34 C33 C32 121.4(3) . . ?
C34 C33 H33 119.3 . . ?
Ru1 C34 H34 131.0 . . ?
C33 C34 Ru1 71.30(18) . . ?
C33 C34 H34 119.3 . . ?
C33 C34 C35 121.4(3) . . ?
C35 C34 Ru1 71.23(17) . . ?
C35 C34 H34 119.3 . . ?
C34 C35 Ru1 70.60(18) . . ?
C34 C35 C41 120.4(3) . . ?
C36 C35 Ru1 70.22(19) . . ?
C36 C35 C34 117.5(3) . . ?
C36 C35 C41 121.8(3) . . ?
C41 C35 Ru1 124.8(2) . . ?
Ru1 C36 H36 131.1 . . ?
C35 C36 Ru1 71.90(19) . . ?
C35 C36 H36 119.2 . . ?
C35 C36 C37 121.5(3) . . ?
C37 C36 Ru1 70.61(19) . . ?
C37 C36 H36 119.2 . . ?
Ru1 C37 H37 130.6 . . ?
C32 C37 Ru1 71.72(19) . . ?
C32 C37 C36 120.7(3) . . ?
C32 C37 H37 119.7 . . ?
C36 C37 Ru1 70.67(19) . . ?
C36 C37 H37 119.7 . . ?
C32 C38 H38 107.3 . . ?
C32 C38 C39 113.8(3) . . ?
C32 C38 C40 109.1(3) . . ?
C39 C38 H38 107.3 . . ?
C39 C38 C40 111.5(3) . . ?
C40 C38 H38 107.3 . . ?
C38 C39 H39A 109.5 . . ?
C38 C39 H39B 109.5 . . ?
C38 C39 H39C 109.5 . . ?
H39A C39 H39B 109.5 . . ?
H39A C39 H39C 109.5 . . ?
H39B C39 H39C 109.5 . . ?
C38 C40 H40A 109.5 . . ?
C38 C40 H40B 109.5 . . ?
C38 C40 H40C 109.5 . . ?
H40A C40 H40B 109.5 . . ?
H40A C40 H40C 109.5 . . ?
H40B C40 H40C 109.5 . . ?
C35 C41 H41A 109.5 . . ?
C35 C41 H41B 109.5 . . ?
C35 C41 H41C 109.5 . . ?
H41A C41 H41B 109.5 . . ?
H41A C41 H41C 109.5 . . ?
H41B C41 H41C 109.5 . . ?

loop_
_geom_bond_atom_site_label_1
_geom_bond_atom_site_label_2
_geom_bond_distance
_geom_bond_site_symmetry_2
_geom_bond_publ_flag
Ru1 Cl1 2.4071(8) . ?
Ru1 O1 2.064(2) . ?
Ru1 O2 2.077(2) . ?
Ru1 C32 2.180(3) . ?
Ru1 C33 2.177(3) . ?
Ru1 C34 2.175(3) . ?
Ru1 C35 2.183(3) . ?
Ru1 C36 2.161(3) . ?
Ru1 C37 2.161(3) . ?
O1 C1 1.287(4) . ?
O2 C3 1.287(4) . ?
O3 C9 1.408(4) . ?
O3 C12 1.361(4) . ?
O4 C12 1.192(4) . ?
O5 C23 1.406(4) . ?
O5 C26 1.373(4) . ?
O6 C26 1.197(4) . ?
C1 C2 1.387(4) . ?
C1 C18 1.475(4) . ?
C2 H2 0.9500 . ?
C2 C3 1.405(4) . ?
C3 C4 1.469(4) . ?
C4 H4 0.9500 . ?
C4 C5 1.331(4) . ?
C5 H5 0.9500 . ?
C5 C6 1.457(4) . ?
C6 C7 1.402(4) . ?
C6 C11 1.397(4) . ?
C7 H7 0.9500 . ?
C7 C8 1.379(5) . ?
C8 H8 0.9500 . ?
C8 C9 1.377(5) . ?
C9 C10 1.373(5) . ?
C10 H10 0.9500 . ?
C10 C11 1.390(5) . ?
C11 H11 0.9500 . ?
C12 C13 1.494(5) . ?
C13 H13 1.0000 . ?
C13 C14 1.535(5) . ?
C13 C17 1.528(5) . ?
C14 H14A 0.9900 . ?
C14 H14B 0.9900 . ?
C14 C15 1.529(5) . ?
C15 H15A 0.9900 . ?
C15 H15B 0.9900 . ?
C15 C16 1.527(5) . ?
C16 H16A 0.9900 . ?
C16 H16B 0.9900 . ?
C16 C17 1.529(5) . ?
C17 H17A 0.9900 . ?
C17 H17B 0.9900 . ?
C18 H18 0.9500 . ?
C18 C19 1.333(4) . ?
C19 H19 0.9500 . ?
C19 C20 1.461(4) . ?
C20 C21 1.403(5) . ?
C20 C25 1.392(5) . ?
C21 H21 0.9500 . ?
C21 C22 1.386(4) . ?
C22 H22 0.9500 . ?
C22 C23 1.380(5) . ?
C23 C24 1.374(5) . ?
C24 H24 0.9500 . ?
C24 C25 1.382(4) . ?
C25 H25 0.9500 . ?
C26 C27 1.507(5) . ?
C27 H27 1.0000 . ?
C27 C28 1.529(5) . ?
C27 C31 1.549(6) . ?
C28 H28A 0.9900 . ?
C28 H28B 0.9900 . ?
C28 C29 1.525(5) . ?
C29 H29A 0.9900 . ?
C29 H29B 0.9900 . ?
C29 C30 1.500(5) . ?
C30 H30A 0.9900 . ?
C30 H30B 0.9900 . ?
C30 C31 1.506(6) . ?
C31 H31A 0.9900 . ?
C31 H31B 0.9900 . ?
C32 C33 1.435(5) . ?
C32 C37 1.414(5) . ?
C32 C38 1.506(5) . ?
C33 H33 0.9500 . ?
C33 C34 1.401(5) . ?
C34 H34 0.9500 . ?
C34 C35 1.425(5) . ?
C35 C36 1.410(5) . ?
C35 C41 1.499(5) . ?
C36 H36 0.9500 . ?
C36 C37 1.433(5) . ?
C37 H37 0.9500 . ?
C38 H38 1.0000 . ?
C38 C39 1.509(5) . ?
C38 C40 1.535(5) . ?
C39 H39A 0.9800 . ?
C39 H39B 0.9800 . ?
C39 H39C 0.9800 . ?
C40 H40A 0.9800 . ?
C40 H40B 0.9800 . ?
C40 H40C 0.9800 . ?
C41 H41A 0.9800 . ?
C41 H41B 0.9800 . ?
C41 H41C 0.9800 . ?

loop_
_geom_torsion_atom_site_label_1
_geom_torsion_atom_site_label_2
_geom_torsion_atom_site_label_3
_geom_torsion_atom_site_label_4
_geom_torsion
_geom_torsion_site_symmetry_1
_geom_torsion_site_symmetry_2
_geom_torsion_site_symmetry_3
_geom_torsion_site_symmetry_4
_geom_torsion_publ_flag
Ru1 O1 C1 C2 -16.3(4) . . . . ?
Ru1 O1 C1 C18 162.9(2) . . . . ?
Ru1 O2 C3 C2 12.3(4) . . . . ?
Ru1 O2 C3 C4 -168.0(2) . . . . ?
Ru1 C32 C33 C34 52.2(3) . . . . ?
Ru1 C32 C37 C36 -53.1(3) . . . . ?
Ru1 C32 C38 C39 -66.7(4) . . . . ?
Ru1 C32 C38 C40 167.9(3) . . . . ?
Ru1 C33 C34 C35 52.8(3) . . . . ?
Ru1 C34 C35 C36 54.0(3) . . . . ?
Ru1 C34 C35 C41 -119.7(3) . . . . ?
Ru1 C35 C36 C37 52.4(3) . . . . ?
Ru1 C36 C37 C32 53.5(3) . . . . ?
O1 C1 C2 C3 -3.9(5) . . . . ?
O1 C1 C18 C19 -0.2(4) . . . . ?
O2 C3 C4 C5 166.0(3) . . . . ?
O3 C9 C10 C11 -177.8(3) . . . . ?
O3 C12 C13 C14 113.9(3) . . . . ?
O3 C12 C13 C17 -132.1(3) . . . . ?
O4 C12 C13 C14 -63.4(5) . . . . ?
O4 C12 C13 C17 50.7(6) . . . . ?
O5 C23 C24 C25 -174.8(3) . . . . ?
O5 C26 C27 C28 151.4(3) . . . . ?
O5 C26 C27 C31 -93.1(4) . . . . ?
O6 C26 C27 C28 -31.5(6) . . . . ?
O6 C26 C27 C31 84.0(5) . . . . ?
C1 C2 C3 O2 6.0(5) . . . . ?
C1 C2 C3 C4 -173.7(3) . . . . ?
C1 C18 C19 C20 -173.8(3) . . . . ?
C2 C1 C18 C19 179.0(3) . . . . ?
C2 C3 C4 C5 -14.3(5) . . . . ?
C3 C4 C5 C6 -175.8(3) . . . . ?
C4 C5 C6 C7 -7.7(6) . . . . ?
C4 C5 C6 C11 171.2(3) . . . . ?
C5 C6 C7 C8 178.4(3) . . . . ?
C5 C6 C11 C10 -178.2(3) . . . . ?
C6 C7 C8 C9 0.0(6) . . . . ?
C7 C6 C11 C10 0.7(5) . . . . ?
C7 C8 C9 O3 178.2(3) . . . . ?
C7 C8 C9 C10 0.2(6) . . . . ?
C8 C9 C10 C11 0.1(6) . . . . ?
C9 O3 C12 O4 6.6(6) . . . . ?
C9 O3 C12 C13 -170.8(3) . . . . ?
C9 C10 C11 C6 -0.6(5) . . . . ?
C11 C6 C7 C8 -0.5(5) . . . . ?
C12 O3 C9 C8 108.5(4) . . . . ?
C12 O3 C9 C10 -73.6(5) . . . . ?
C12 C13 C14 C15 159.0(3) . . . . ?
C12 C13 C17 C16 -160.9(3) . . . . ?
C13 C14 C15 C16 -20.2(4) . . . . ?
C14 C13 C17 C16 -41.6(4) . . . . ?
C14 C15 C16 C17 -5.6(4) . . . . ?
C15 C16 C17 C13 29.4(4) . . . . ?
C17 C13 C14 C15 38.1(4) . . . . ?
C18 C1 C2 C3 177.0(3) . . . . ?
C18 C19 C20 C21 1.4(6) . . . . ?
C18 C19 C20 C25 179.7(3) . . . . ?
C19 C20 C21 C22 179.3(3) . . . . ?
C19 C20 C25 C24 -179.7(3) . . . . ?
C20 C21 C22 C23 -0.3(5) . . . . ?
C21 C20 C25 C24 -1.3(5) . . . . ?
C21 C22 C23 O5 174.8(3) . . . . ?
C21 C22 C23 C24 -0.2(5) . . . . ?
C22 C23 C24 C25 -0.1(5) . . . . ?
C23 O5 C26 O6 -12.6(5) . . . . ?
C23 O5 C26 C27 164.6(3) . . . . ?
C23 C24 C25 C20 0.8(5) . . . . ?
C25 C20 C21 C22 1.1(5) . . . . ?
C26 O5 C23 C22 131.0(3) . . . . ?
C26 O5 C23 C24 -54.1(5) . . . . ?
C26 C27 C28 C29 133.3(4) . . . . ?
C26 C27 C31 C30 -109.3(4) . . . . ?
C27 C28 C29 C30 -36.9(4) . . . . ?
C28 C27 C31 C30 11.4(4) . . . . ?
C28 C29 C30 C31 44.0(4) . . . . ?
C29 C30 C31 C27 -34.5(4) . . . . ?
C31 C27 C28 C29 15.6(4) . . . . ?
C32 C33 C34 Ru1 -52.1(3) . . . . ?
C32 C33 C34 C35 0.7(5) . . . . ?
C33 C32 C37 Ru1 54.3(2) . . . . ?
C33 C32 C37 C36 1.3(4) . . . . ?
C33 C32 C38 C39 -153.7(3) . . . . ?
C33 C32 C38 C40 81.0(4) . . . . ?
C33 C34 C35 Ru1 -52.8(3) . . . . ?
C33 C34 C35 C36 1.2(5) . . . . ?
C33 C34 C35 C41 -172.5(3) . . . . ?
C34 C35 C36 Ru1 -54.2(3) . . . . ?
C34 C35 C36 C37 -1.8(4) . . . . ?
C35 C36 C37 Ru1 -53.0(3) . . . . ?
C35 C36 C37 C32 0.6(5) . . . . ?
C37 C32 C33 Ru1 -54.1(2) . . . . ?
C37 C32 C33 C34 -1.9(4) . . . . ?
C37 C32 C38 C39 22.5(5) . . . . ?
C37 C32 C38 C40 -102.8(4) . . . . ?
C38 C32 C33 Ru1 122.3(3) . . . . ?
C38 C32 C33 C34 174.6(3) . . . . ?
C38 C32 C37 Ru1 -122.0(3) . . . . ?
C38 C32 C37 C36 -175.0(3) . . . . ?
C41 C35 C36 Ru1 119.4(3) . . . . ?
C41 C35 C36 C37 171.8(3) . . . . ?

loop_
_exptl_oxdiff_crystal_face_indexfrac_h
_exptl_oxdiff_crystal_face_indexfrac_k
_exptl_oxdiff_crystal_face_indexfrac_l
_exptl_oxdiff_crystal_face_x
_exptl_oxdiff_crystal_face_y
_exptl_oxdiff_crystal_face_z
1.0000 -0.0000 -0.0000 -0.0006 0.0781 -0.0289
-1.0000 0.0000 0.0000 0.0006 -0.0781 0.0289
-0.0000 0.0000 1.0000 0.0338 -0.0148 -0.1374
0.0000 -0.0000 -1.0000 -0.0338 0.0148 0.1374
-0.0000 -1.0000 -0.0000 -0.0863 -0.0082 -0.0204
0.0000 1.0000 0.0000 0.0863 0.0082 0.0204
